data_7026382
loop_
_publ_author_name
'Gavrish, Sergey P.'
'Lampeka, Yaroslaw D.'
'Pritzkow, Hans'
'Lightfoot, Philip'

_publ_section_title
;
 Syntheses, solid state and solution structures of the palladium(II)
 complexes of malonamide-derived open-chain and macrocyclic ligands.
;
_journal_issue 33
_journal_name_full 'Dalton transactions (Cambridge, England : 2003)'
_journal_page_first 7706
_journal_page_last 7713
_journal_paper_doi 10.1039/c0dt00376j
_journal_volume 39
_journal_year 2010
_chemical_formula_moiety 'C9 H16 N4 O2 Pd, 5(H2 O)'
_chemical_formula_sum 'C9 H26 N4 O7 Pd'
_chemical_formula_weight 408.74
_chemical_name_systematic
;
?
;
_space_group_IT_number 14
_symmetry_cell_setting monoclinic
_symmetry_space_group_name_Hall '-P 2ybc'
_symmetry_space_group_name_H-M 'P 1 21/c 1'
_atom_sites_solution_hydrogens geom
_atom_sites_solution_primary direct
_atom_sites_solution_secondary difmap
_audit_creation_method SHELXL-97
_cell_angle_alpha 90.00
_cell_angle_beta 97.11(3)
_cell_angle_gamma 90.00
_cell_formula_units_Z 4
_cell_length_a 9.144(4)
_cell_length_b 7.728(4)
_cell_length_c 23.565(7)
_cell_measurement_temperature 173(2)
_cell_volume 1652.4(12)
_computing_cell_refinement 'Bruker SAINT'
_computing_data_collection 'Bruker SMART'
_computing_data_reduction 'Bruker SAINT'
_computing_molecular_graphics 'Bruker SHELXTL'
_computing_publication_material 'Bruker SHELXTL'
_computing_structure_refinement 'SHELXL-97 (Sheldrick, 1997)'
_computing_structure_solution 'SHELXS-97 (Sheldrick, 1990)'
_diffrn_ambient_temperature 173(2)
_diffrn_measured_fraction_theta_full 0.966
_diffrn_measured_fraction_theta_max 0.966
_diffrn_measurement_device_type 'CCD area detector'
_diffrn_measurement_method omega-scans
_diffrn_radiation_monochromator graphite
_diffrn_radiation_source 'fine-focus sealed tube'
_diffrn_radiation_type MoK\a
_diffrn_radiation_wavelength 0.71073
_diffrn_reflns_av_R_equivalents 0.0251
_diffrn_reflns_av_sigmaI/netI 0.0177
_diffrn_reflns_limit_h_max 11
_diffrn_reflns_limit_h_min -11
_diffrn_reflns_limit_k_max 10
_diffrn_reflns_limit_k_min 0
_diffrn_reflns_limit_l_max 31
_diffrn_reflns_limit_l_min 0
_diffrn_reflns_number 11109
_diffrn_reflns_theta_full 28.28
_diffrn_reflns_theta_max 28.28
_diffrn_reflns_theta_min 1.74
_exptl_absorpt_coefficient_mu 1.159
_exptl_absorpt_correction_T_max 1.0000
_exptl_absorpt_correction_T_min 0.8240
_exptl_absorpt_correction_type multi-scan
_exptl_absorpt_process_details SADABS
_exptl_crystal_colour colorless
_exptl_crystal_density_diffrn 1.643
_exptl_crystal_density_method 'not measured'
_exptl_crystal_description prism
_exptl_crystal_F_000 840
_exptl_crystal_size_max 0.52
_exptl_crystal_size_mid 0.21
_exptl_crystal_size_min 0.16
_refine_diff_density_max 1.522
_refine_diff_density_min -0.521
_refine_diff_density_rms 0.091
_refine_ls_extinction_method none
_refine_ls_goodness_of_fit_ref 1.191
_refine_ls_hydrogen_treatment mixed
_refine_ls_matrix_type full
_refine_ls_number_parameters 255
_refine_ls_number_reflns 3958
_refine_ls_number_restraints 0
_refine_ls_restrained_S_all 1.191
_refine_ls_R_factor_all 0.0315
_refine_ls_R_factor_gt 0.0294
_refine_ls_shift/su_max 0.001
_refine_ls_shift/su_mean 0.000
_refine_ls_structure_factor_coef Fsqd
_refine_ls_weighting_details 'calc w=1/[\s^2^(Fo^2^)+(0.0335P)^2^+1.9236P] where P=(Fo^2^+2Fc^2^)/3'
_refine_ls_weighting_scheme calc
_refine_ls_wR_factor_gt 0.0740
_refine_ls_wR_factor_ref 0.0748
_reflns_number_gt 3723
_reflns_number_total 3958
_reflns_threshold_expression >2sigma(I)
_cod_data_source_file c0dt00376j.txt
_cod_data_source_block PdL3x5H2O
_cod_depositor_comments
;
The following automatic conversions were performed:

'_symmetry_cell_setting' value 'Monoclinic' changed to 'monoclinic'
according to /home/saulius/struct/CIF-dictionaries/cif_core.dic
dictionary named 'cif_core.dic' version 2.4.2 from 2011-04-26.

Automatic conversion script
Id: cif_fix_values 1891 2012-01-12 08:04:46Z andrius 
;
_cod_original_cell_volume 1652.3(11)
_cod_original_sg_symbol_H-M P2(1)/c
_cod_database_code 7026382

loop_
_symmetry_equiv_pos_as_xyz
'x, y, z'
'-x, y+1/2, -z+1/2'
'-x, -y, -z'
'x, -y-1/2, z-1/2'

loop_
_atom_site_label
_atom_site_type_symbol
_atom_site_fract_x
_atom_site_fract_y
_atom_site_fract_z
_atom_site_U_iso_or_equiv
_atom_site_adp_type
_atom_site_occupancy
_atom_site_symmetry_multiplicity
_atom_site_calc_flag
_atom_site_refinement_flags
Pd1 Pd 0.740661(18) 0.56921(2) 0.787944(7) 0.01726(7) Uani 1 1 d .
O1 O 0.4707(2) 0.4394(2) 0.64011(8) 0.0228(4) Uani 1 1 d .
O2 O 0.9850(2) 0.4203(2) 0.66050(9) 0.0284(4) Uani 1 1 d .
O3 O 0.2021(2) 0.6026(3) 0.62327(11) 0.0375(5) Uani 1 1 d .
H31 H 0.1543 0.5558 0.6411 0.056 Uiso 1 1 d .
H32 H 0.2792 0.5527 0.6281 0.056 Uiso 1 1 d .
O4 O 0.0393(2) 0.6676(3) 0.51991(10) 0.0403(5) Uani 1 1 d .
H41 H 0.0955 0.6452 0.5556 0.061 Uiso 1 1 d .
H42 H 0.1081 0.7254 0.4992 0.061 Uiso 1 1 d .
H43 H 0.0125 0.5539 0.5064 0.061 Uiso 0.50 1 d P
O5 O 0.2403(2) 0.1982(3) 0.45893(9) 0.0363(5) Uani 1 1 d .
H51 H 0.3170 0.2394 0.4790 0.054 Uiso 1 1 d .
H52 H 0.1534 0.2551 0.4658 0.054 Uiso 1 1 d .
O6 O 0.2463(3) 0.8385(3) 0.45832(10) 0.0432(5) Uani 1 1 d .
H61 H 0.3284 0.7846 0.4625 0.065 Uiso 1 1 d .
H62 H 0.2440 0.9606 0.4585 0.065 Uiso 1 1 d .
O7 O 0.4846(2) 0.3452(3) 0.52852(8) 0.0314(4) Uani 1 1 d .
H71 H 0.4678 0.3783 0.5646 0.047 Uiso 1 1 d .
H72 H 0.4951 0.4511 0.5090 0.047 Uiso 0.50 1 d P
N1 N 0.5939(2) 0.5776(3) 0.84483(9) 0.0200(4) Uani 1 1 d .
N2 N 0.5739(2) 0.5208(3) 0.72925(9) 0.0196(4) Uani 1 1 d .
N3 N 0.8972(2) 0.5126(3) 0.74174(9) 0.0220(4) Uani 1 1 d .
N4 N 0.9022(2) 0.5916(3) 0.85348(9) 0.0232(4) Uani 1 1 d .
C1 C 0.4637(3) 0.4775(4) 0.81744(11) 0.0249(5) Uani 1 1 d .
C2 C 0.4329(3) 0.5225(4) 0.75376(11) 0.0240(5) Uani 1 1 d .
C3 C 0.5821(3) 0.4805(3) 0.67562(10) 0.0187(4) Uani 1 1 d .
C4 C 0.7301(3) 0.4855(4) 0.65177(11) 0.0235(5) Uani 1 1 d .
C5 C 0.8812(3) 0.4707(3) 0.68724(11) 0.0207(5) Uani 1 1 d .
C6 C 1.0404(3) 0.4920(4) 0.77754(12) 0.0261(5) Uani 1 1 d .
C7 C 1.0107(3) 0.4585(4) 0.83933(12) 0.0267(5) Uani 1 1 d .
C8 C 0.8325(3) 0.5761(4) 0.90736(11) 0.0281(6) Uani 1 1 d .
C9 C 0.6779(3) 0.4960(4) 0.89647(11) 0.0253(5) Uani 1 1 d .
H1N H 0.567(3) 0.684(4) 0.8521(12) 0.019(7) Uiso 1 1 d .
H4N H 0.947(4) 0.704(5) 0.8520(14) 0.036(9) Uiso 1 1 d .
H1A H 0.387(3) 0.498(4) 0.8372(13) 0.027(8) Uiso 1 1 d .
H1B H 0.494(4) 0.361(5) 0.8235(14) 0.032(8) Uiso 1 1 d .
H2A H 0.364(4) 0.442(4) 0.7350(13) 0.025(8) Uiso 1 1 d .
H2B H 0.396(3) 0.639(4) 0.7500(13) 0.026(8) Uiso 1 1 d .
H4A H 0.723(4) 0.590(5) 0.6293(15) 0.032(9) Uiso 1 1 d .
H4B H 0.720(3) 0.406(4) 0.6251(14) 0.026(8) Uiso 1 1 d .
H6A H 1.104(4) 0.599(5) 0.7741(14) 0.034(9) Uiso 1 1 d .
H6B H 1.097(4) 0.401(5) 0.7646(15) 0.036(9) Uiso 1 1 d .
H7A H 0.971(3) 0.348(5) 0.8425(13) 0.028(8) Uiso 1 1 d .
H7B H 1.098(4) 0.460(5) 0.8628(15) 0.035(9) Uiso 1 1 d .
H8A H 0.825(4) 0.691(5) 0.9220(15) 0.040(9) Uiso 1 1 d .
H8B H 0.893(4) 0.512(5) 0.9367(15) 0.035(9) Uiso 1 1 d .
H9A H 0.630(3) 0.507(4) 0.9276(13) 0.022(7) Uiso 1 1 d .
H9B H 0.692(3) 0.384(4) 0.8887(13) 0.022(7) Uiso 1 1 d .

loop_
_atom_site_aniso_label
_atom_site_aniso_U_11
_atom_site_aniso_U_22
_atom_site_aniso_U_33
_atom_site_aniso_U_23
_atom_site_aniso_U_13
_atom_site_aniso_U_12
Pd1 0.01496(10) 0.01769(10) 0.01910(10) -0.00106(6) 0.00196(7) -0.00053(6)
O1 0.0209(8) 0.0250(9) 0.0220(8) -0.0017(7) 0.0005(7) -0.0021(7)
O2 0.0249(9) 0.0277(10) 0.0352(10) -0.0032(8) 0.0139(8) 0.0020(7)
O3 0.0242(10) 0.0318(11) 0.0569(14) 0.0125(10) 0.0067(9) 0.0019(8)
O4 0.0388(11) 0.0338(12) 0.0468(12) 0.0007(9) -0.0010(9) 0.0018(9)
O5 0.0358(11) 0.0362(11) 0.0348(11) -0.0018(9) -0.0040(8) 0.0008(9)
O6 0.0485(13) 0.0330(12) 0.0470(13) -0.0030(10) 0.0015(10) 0.0062(10)
O7 0.0368(10) 0.0328(11) 0.0240(9) -0.0015(8) 0.0021(8) -0.0012(8)
N1 0.0215(10) 0.0190(10) 0.0201(10) -0.0018(8) 0.0055(8) 0.0004(8)
N2 0.0145(9) 0.0234(10) 0.0215(10) -0.0020(8) 0.0043(7) 0.0002(8)
N3 0.0148(9) 0.0257(11) 0.0259(10) 0.0000(9) 0.0039(8) 0.0006(8)
N4 0.0209(10) 0.0237(11) 0.0244(10) 0.0005(8) 0.0003(8) -0.0026(8)
C1 0.0193(11) 0.0293(14) 0.0273(13) -0.0032(10) 0.0077(10) -0.0044(10)
C2 0.0173(11) 0.0289(13) 0.0262(12) -0.0037(10) 0.0043(9) -0.0010(10)
C3 0.0187(11) 0.0153(10) 0.0219(11) 0.0007(9) 0.0020(9) 0.0000(8)
C4 0.0221(12) 0.0302(14) 0.0189(11) -0.0032(10) 0.0055(9) 0.0003(10)
C5 0.0193(11) 0.0153(10) 0.0284(12) 0.0015(9) 0.0069(9) -0.0010(9)
C6 0.0162(11) 0.0290(13) 0.0325(14) -0.0018(11) 0.0010(10) -0.0002(10)
C7 0.0214(12) 0.0269(13) 0.0303(13) 0.0032(10) -0.0025(10) 0.0003(10)
C8 0.0314(14) 0.0312(15) 0.0208(12) 0.0003(10) -0.0007(10) -0.0013(11)
C9 0.0317(13) 0.0246(13) 0.0204(12) 0.0019(10) 0.0064(10) 0.0018(11)

loop_
_atom_type_symbol
_atom_type_description
_atom_type_scat_dispersion_real
_atom_type_scat_dispersion_imag
_atom_type_scat_source
C C 0.0033 0.0016 'International Tables Vol C Tables 4.2.6.8 and 6.1.1.4'
H H 0.0000 0.0000 'International Tables Vol C Tables 4.2.6.8 and 6.1.1.4'
N N 0.0061 0.0033 'International Tables Vol C Tables 4.2.6.8 and 6.1.1.4'
O O 0.0106 0.0060 'International Tables Vol C Tables 4.2.6.8 and 6.1.1.4'
Pd Pd -0.9988 1.0072 'International Tables Vol C Tables 4.2.6.8 and 6.1.1.4'

loop_
_geom_angle_atom_site_label_1
_geom_angle_atom_site_label_2
_geom_angle_atom_site_label_3
_geom_angle
N3 Pd1 N2 97.09(9)
N3 Pd1 N4 85.87(9)
N2 Pd1 N4 172.44(9)
N3 Pd1 N1 167.01(9)
N2 Pd1 N1 87.23(9)
N4 Pd1 N1 88.43(9)
H31 O3 H32 105
H41 O4 H42 103
H41 O4 H43 103
H42 O4 H43 115
H51 O5 H52 113
H61 O6 H62 121
H71 O7 H72 104
C9 N1 C1 115.7(2)
C9 N1 Pd1 102.18(16)
C1 N1 Pd1 104.86(15)
C9 N1 H1N 111.3(18)
C1 N1 H1N 110.0(18)
Pd1 N1 H1N 112.5(19)
C3 N2 C2 122.3(2)
C3 N2 Pd1 126.28(16)
C2 N2 Pd1 111.25(15)
C5 N3 C6 121.0(2)
C5 N3 Pd1 126.81(17)
C6 N3 Pd1 111.42(17)
C8 N4 C7 119.9(2)
C8 N4 Pd1 107.23(16)
C7 N4 Pd1 102.39(16)
C8 N4 H4N 109(2)
C7 N4 H4N 108(2)
Pd1 N4 H4N 109(2)
N1 C1 C2 110.2(2)
N1 C1 H1A 109(2)
C2 C1 H1A 114(2)
N1 C1 H1B 103(2)
C2 C1 H1B 112(2)
H1A C1 H1B 108(3)
N2 C2 C1 108.5(2)
N2 C2 H2A 112.0(19)
C1 C2 H2A 109.7(19)
N2 C2 H2B 106.6(18)
C1 C2 H2B 108.8(18)
H2A C2 H2B 111(3)
O1 C3 N2 123.7(2)
O1 C3 C4 115.9(2)
N2 C3 C4 120.4(2)
C5 C4 C3 125.3(2)
C5 C4 H4A 111(2)
C3 C4 H4A 103(2)
C5 C4 H4B 110(2)
C3 C4 H4B 103(2)
H4A C4 H4B 102(3)
O2 C5 N3 124.3(2)
O2 C5 C4 115.7(2)
N3 C5 C4 120.0(2)
N3 C6 C7 108.2(2)
N3 C6 H6A 110.0(19)
C7 C6 H6A 112.5(19)
N3 C6 H6B 112(2)
C7 C6 H6B 110(2)
H6A C6 H6B 104(3)
N4 C7 C6 107.2(2)
N4 C7 H7A 110(2)
C6 C7 H7A 110.1(19)
N4 C7 H7B 114(2)
C6 C7 H7B 109(2)
H7A C7 H7B 107(3)
N4 C8 C9 111.8(2)
N4 C8 H8A 107(2)
C9 C8 H8A 109(2)
N4 C8 H8B 112(2)
C9 C8 H8B 110(2)
H8A C8 H8B 106(3)
N1 C9 C8 109.6(2)
N1 C9 H9A 111.8(19)
C8 C9 H9A 110.8(19)
N1 C9 H9B 108.2(19)
C8 C9 H9B 105.9(19)
H9A C9 H9B 110(3)

loop_
_geom_bond_atom_site_label_1
_geom_bond_atom_site_label_2
_geom_bond_distance
Pd1 N3 1.952(2)
Pd1 N2 1.963(2)
Pd1 N4 2.008(2)
Pd1 N1 2.012(2)
O1 C3 1.276(3)
O2 C5 1.264(3)
O3 H31 0.74
O3 H32 0.80
O4 H41 0.95
O4 H42 0.95
O4 H43 0.96
O5 H51 0.86
O5 H52 0.94
O6 H61 0.85
O6 H62 0.94
O7 H71 0.92
O7 H72 0.95
N1 C9 1.496(3)
N1 C1 1.497(3)
N1 H1N 0.88(3)
N2 C3 1.313(3)
N2 C2 1.477(3)
N3 C5 1.315(3)
N3 C6 1.476(3)
N4 C8 1.494(4)
N4 C7 1.496(4)
N4 H4N 0.96(4)
C1 C2 1.532(4)
C1 H1A 0.91(3)
C1 H1B 0.95(4)
C2 H2A 0.95(3)
C2 H2B 0.96(3)
C3 C4 1.529(3)
C4 C5 1.528(4)
C4 H4A 0.96(4)
C4 H4B 0.88(3)
C6 C7 1.536(4)
C6 H6A 1.02(4)
C6 H6B 0.95(4)
C7 H7A 0.94(3)
C7 H7B 0.92(4)
C8 C9 1.536(4)
C8 H8A 0.96(4)
C8 H8B 0.97(4)
C9 H9A 0.90(3)
C9 H9B 0.90(3)
